data_4311316
loop_
_publ_author_name
'Catherine Martin'
'Carole Lamonier'
'Michel Fournier'
'Olivier Mentr\'e'
'Virginie Harl\'e'
'Denis Guillaume'
'Edmond Payen'

_publ_contact_author_address
;  
Laboratoire de Catalyse de Lille, UMR C.N.R.S N\% 8010,
 Universit\'e des Sciences et Technologies de Lille, 
B\^atiment C3, 59650 Villeneuve d?Ascq, France.
;
_publ_contact_author_email carole.lamonier@univ-lille1.fr
_publ_contact_author_name 'Carole Lamonier'
_publ_section_title
;
 Preparation and Characterization of 6-Molybdocobaltate and
 6-Molybdoaluminate Cobalt Salts. Evidence of a New Heteropolymolybdate
 Structure
;
_journal_name_full 'Inorganic Chemistry'
_journal_page_first 4636
_journal_page_last 4644
_journal_paper_doi 10.1021/ic0354365
_journal_volume 43
_journal_year 2004
_chemical_formula_moiety '(AlMo6O24H6) (Co, 5H2O) (H2O)6 (H3O)'
_chemical_formula_sum 'Al Co H31 Mo6 O36'
_chemical_formula_weight 1294.70
_space_group_IT_number 61
_symmetry_cell_setting orthorhombic
_symmetry_space_group_name_Hall '-P 2bc 2ac'
_symmetry_space_group_name_H-M 'P c a b'
_atom_sites_solution_hydrogens geom
_atom_sites_solution_primary direct
_atom_sites_solution_secondary difmap
_audit_creation_method SHELXL-97
_cell_angle_alpha 90.000(5)
_cell_angle_beta 90.000(5)
_cell_angle_gamma 90.000(5)
_cell_formula_units_Z 8
_cell_length_a 11.140(5)
_cell_length_b 23.002(5)
_cell_length_c 24.423(5)
_cell_measurement_temperature 293(2)
_cell_volume 6258(3)
_computing_structure_refinement 'SHELXL-97 (Sheldrick, 1997)'
_computing_structure_solution 'SHELXS-97 (Sheldrick, 1990)'
_diffrn_ambient_temperature 293(2)
_diffrn_measured_fraction_theta_full 0.319
_diffrn_measured_fraction_theta_max 0.319
_diffrn_radiation_monochromator graphite
_diffrn_radiation_source 'fine-focus sealed tube'
_diffrn_radiation_type MoK\a
_diffrn_radiation_wavelength 0.71073
_diffrn_reflns_av_R_equivalents 0.0654
_diffrn_reflns_av_sigmaI/netI 0.0516
_diffrn_reflns_limit_h_max 15
_diffrn_reflns_limit_h_min -14
_diffrn_reflns_limit_k_max 29
_diffrn_reflns_limit_k_min -31
_diffrn_reflns_limit_l_max 31
_diffrn_reflns_limit_l_min -32
_diffrn_reflns_number 16646
_diffrn_reflns_theta_full 29.37
_diffrn_reflns_theta_max 29.37
_diffrn_reflns_theta_min 3.57
_exptl_absorpt_coefficient_mu 2.994
_exptl_crystal_density_diffrn 2.680
_exptl_crystal_density_method 'not measured'
_exptl_crystal_F_000 4840
_refine_diff_density_max 1.377
_refine_diff_density_min -0.842
_refine_diff_density_rms 0.186
_refine_ls_extinction_method none
_refine_ls_goodness_of_fit_ref 1.121
_refine_ls_hydrogen_treatment mixed
_refine_ls_matrix_type full
_refine_ls_number_parameters 217
_refine_ls_number_reflns 2751
_refine_ls_number_restraints 0
_refine_ls_restrained_S_all 1.121
_refine_ls_R_factor_all 0.0444
_refine_ls_R_factor_gt 0.0444
_refine_ls_shift/su_max 0.000
_refine_ls_shift/su_mean 0.000
_refine_ls_structure_factor_coef Fsqd
_refine_ls_weighting_details 'calc w=1/[\s^2^(Fo^2^)+(0.0513P)^2^+19.9108P] where P=(Fo^2^+2Fc^2^)/3'
_refine_ls_weighting_scheme calc
_refine_ls_wR_factor_gt 0.0967
_refine_ls_wR_factor_ref 0.0967
_reflns_number_gt 2751
_reflns_number_total 2751
_reflns_threshold_expression >2sigma(I)
_cod_data_source_file ic0354365si20040316_122934_1.cif
_cod_data_source_block Almo6m
_cod_original_formula_sum 'H31 O36 Mo6 Co1 Al1'
_cod_database_code 4311316

loop_
_symmetry_equiv_pos_as_xyz
'x, y, z'
'-x, -y+1/2, z+1/2'
'x+1/2, -y, -z+1/2'
'-x+1/2, y+1/2, -z'
'-x, -y, -z'
'x, y-1/2, -z-1/2'
'-x-1/2, y, z-1/2'
'x-1/2, -y-1/2, z'

loop_
_atom_site_label
_atom_site_type_symbol
_atom_site_fract_x
_atom_site_fract_y
_atom_site_fract_z
_atom_site_U_iso_or_equiv
_atom_site_adp_type
_atom_site_occupancy
_atom_site_symmetry_multiplicity
_atom_site_calc_flag
_atom_site_refinement_flags
_atom_site_disorder_assembly
_atom_site_disorder_group
Mo1 Mo 0.72344(11) 0.17084(5) 0.32572(5) 0.0192(3) Uani 1 1 d . . .
Mo2 Mo 1.19757(11) 0.07259(5) 0.32511(5) 0.0196(3) Uani 1 1 d . . .
Mo3 Mo 1.20207(10) 0.07906(5) 0.19110(5) 0.0197(3) Uani 1 1 d . . .
Mo4 Mo 0.72682(11) 0.17323(5) 0.19010(5) 0.0202(3) Uani 1 1 d . . .
Mo5 Mo 0.96720(11) 0.12789(5) 0.12294(4) 0.0209(3) Uani 1 1 d . . .
Mo6 Mo 0.95296(11) 0.11381(5) 0.39221(4) 0.0203(3) Uani 1 1 d . . .
Co Co 1.11803(17) 0.18448(8) 0.50892(7) 0.0262(5) Uani 1 1 d . . .
Al Al 0.9628(3) 0.12453(16) 0.25780(15) 0.0146(7) Uani 1 1 d . . .
O1 O 0.6684(8) 0.2398(4) 0.3246(3) 0.025(2) Uiso 1 1 d . . .
O2 O 0.6301(8) 0.1327(4) 0.3669(4) 0.031(2) Uiso 1 1 d . . .
O3 O 0.8563(8) 0.1809(4) 0.3754(4) 0.027(2) Uiso 1 1 d . . .
O4 O 0.6606(7) 0.1416(3) 0.2563(3) 0.020(2) Uiso 1 1 d . . .
O5 O 0.8617(7) 0.1908(3) 0.2589(3) 0.0142(18) Uiso 1 1 d . . .
OH6 O 0.8588(7) 0.0946(3) 0.3128(3) 0.018(2) Uiso 1 1 d . . .
O7 O 0.2820(8) 0.1079(4) 0.3716(3) 0.033(2) Uiso 1 1 d . . .
O8 O 0.2558(8) 0.0049(4) 0.3199(3) 0.029(2) Uiso 1 1 d . . .
O9 O 0.2637(7) 0.1082(3) 0.2602(3) 0.022(2) Uiso 1 1 d . . .
O10 O 0.0595(7) 0.0539(3) 0.3698(3) 0.019(2) Uiso 1 1 d . . .
OH11 O 0.0641(7) 0.0581(3) 0.2564(3) 0.0156(19) Uiso 1 1 d . . .
OH12 O 0.0620(7) 0.1486(3) 0.3174(3) 0.020(2) Uiso 1 1 d . . .
O13 O 0.2894(8) 0.1204(4) 0.1493(4) 0.034(2) Uiso 1 1 d . . .
O14 O 0.2619(8) 0.0118(4) 0.1902(4) 0.033(2) Uiso 1 1 d . . .
O15 O 0.0681(7) 0.0644(3) 0.1424(3) 0.024(2) Uiso 1 1 d . . .
OH16 O 0.0653(7) 0.1535(3) 0.2025(3) 0.018(2) Uiso 1 1 d . . .
O17 O 0.6432(8) 0.1346(4) 0.1448(4) 0.031(2) Uiso 1 1 d . . .
O18 O 0.6671(9) 0.2410(4) 0.1921(4) 0.039(3) Uiso 1 1 d . . .
O19 O 0.8635(7) 0.1901(3) 0.1438(3) 0.021(2) Uiso 1 1 d . . .
OH20 O 0.8635(7) 0.0996(3) 0.1990(3) 0.020(2) Uiso 1 1 d . . .
O21 O 0.8770(8) 0.0891(4) 0.0798(4) 0.033(2) Uiso 1 1 d . . .
O22 O 0.0593(8) 0.1671(4) 0.0814(4) 0.035(2) Uiso 1 1 d . . .
O23 O 0.8534(8) 0.0740(4) 0.4279(4) 0.034(2) Uiso 1 1 d . . .
O24 O 0.0392(8) 0.1480(4) 0.4405(3) 0.028(2) Uiso 1 1 d . . .
H2O1 O 0.1336(9) 0.2608(4) 0.4651(4) 0.050(3) Uiso 1 1 d . . .
H2O2 O 0.0526(10) 0.2913(5) 0.0374(4) 0.056(3) Uiso 1 1 d . . .
H2O3 O 0.8012(9) 0.2787(4) 0.0790(4) 0.042(3) Uiso 1 1 d . . .
H2O4 O 0.2047(8) 0.1565(4) -0.0125(4) 0.038(2) Uiso 1 1 d . . .
H2O5 O 0.3953(9) 0.1018(4) 0.0474(4) 0.041(3) Uiso 1 1 d . . .
H2OA O 0.9280(8) 0.2877(4) 0.4072(4) 0.035(2) Uiso 1 1 d . . .
H2OB O 0.1062(9) -0.0423(4) 0.4326(4) 0.043(3) Uiso 1 1 d . . .
H2OC O 0.9234(9) 0.3007(4) 0.2732(4) 0.042(3) Uiso 1 1 d . . .
H2OD O 0.8098(12) -0.0221(5) 0.0150(5) 0.081(4) Uiso 1 1 d . . .
H2OE O 0.5040(10) 0.0498(5) 0.2574(5) 0.061(3) Uiso 1 1 d . . .
H2OF O 0.0414(10) -0.0312(5) 0.0743(4) 0.057(3) Uiso 1 1 d . . .
H2OG O 0.7459(10) 0.1474(5) 0.0051(4) 0.063(3) Uiso 1 1 d . . .

loop_
_atom_site_aniso_label
_atom_site_aniso_U_11
_atom_site_aniso_U_22
_atom_site_aniso_U_33
_atom_site_aniso_U_23
_atom_site_aniso_U_13
_atom_site_aniso_U_12
Mo1 0.0176(7) 0.0192(6) 0.0206(7) -0.0002(5) 0.0021(5) 0.0030(5)
Mo2 0.0207(7) 0.0186(6) 0.0194(6) -0.0008(5) -0.0030(5) 0.0025(5)
Mo3 0.0179(7) 0.0199(7) 0.0213(7) 0.0001(5) 0.0034(5) 0.0032(5)
Mo4 0.0206(7) 0.0196(6) 0.0203(7) 0.0009(5) -0.0016(5) 0.0037(6)
Mo5 0.0244(7) 0.0225(6) 0.0158(6) 0.0008(5) 0.0005(6) 0.0013(5)
Mo6 0.0237(7) 0.0218(7) 0.0154(6) -0.0010(5) -0.0014(5) 0.0025(5)
Co 0.0328(11) 0.0256(11) 0.0204(10) -0.0038(8) -0.0059(9) 0.0021(9)
Al 0.0159(16) 0.0108(17) 0.0171(18) 0.0021(16) 0.0014(19) -0.0002(15)

loop_
_atom_type_symbol
_atom_type_description
_atom_type_scat_dispersion_real
_atom_type_scat_dispersion_imag
_atom_type_scat_source
H H 0.0000 0.0000 'International Tables Vol C Tables 4.2.6.8 and 6.1.1.4'
N N 0.0061 0.0033 'International Tables Vol C Tables 4.2.6.8 and 6.1.1.4'
O O 0.0106 0.0060 'International Tables Vol C Tables 4.2.6.8 and 6.1.1.4'
Al Al 0.0645 0.0514 'International Tables Vol C Tables 4.2.6.8 and 6.1.1.4'
Co Co 0.3494 0.9721 'International Tables Vol C Tables 4.2.6.8 and 6.1.1.4'
Mo Mo -1.6832 0.6857 'International Tables Vol C Tables 4.2.6.8 and 6.1.1.4'

loop_
_geom_angle_atom_site_label_1
_geom_angle_atom_site_label_2
_geom_angle_atom_site_label_3
_geom_angle
_geom_angle_site_symmetry_1
_geom_angle_site_symmetry_3
_geom_angle_publ_flag
O2 Mo1 O1 105.8(4) . . ?
O2 Mo1 O3 99.2(4) . . ?
O1 Mo1 O3 100.1(4) . . ?
O2 Mo1 O4 96.7(4) . . ?
O1 Mo1 O4 100.2(4) . . ?
O3 Mo1 O4 149.6(4) . . ?
O2 Mo1 O5 160.1(4) . . ?
O1 Mo1 O5 92.5(3) . . ?
O3 Mo1 O5 84.7(3) . . ?
O4 Mo1 O5 72.0(3) . . ?
O2 Mo1 OH6 95.0(4) . . ?
O1 Mo1 OH6 158.6(4) . . ?
O3 Mo1 OH6 71.3(3) . . ?
O4 Mo1 OH6 81.7(3) . . ?
O5 Mo1 OH6 67.7(3) . . ?
O7 Mo2 O8 106.3(4) 1_655 1_655 ?
O7 Mo2 O9 97.9(4) 1_655 1_655 ?
O8 Mo2 O9 100.5(4) 1_655 1_655 ?
O7 Mo2 O10 99.8(4) 1_655 1_655 ?
O8 Mo2 O10 98.2(4) 1_655 1_655 ?
O9 Mo2 O10 149.4(3) 1_655 1_655 ?
O7 Mo2 OH11 159.5(4) 1_655 1_655 ?
O8 Mo2 OH11 93.5(3) 1_655 1_655 ?
O9 Mo2 OH11 72.8(3) 1_655 1_655 ?
O10 Mo2 OH11 82.1(3) 1_655 1_655 ?
O7 Mo2 OH12 93.1(4) 1_655 1_655 ?
O8 Mo2 OH12 159.8(4) 1_655 1_655 ?
O9 Mo2 OH12 82.1(3) 1_655 1_655 ?
O10 Mo2 OH12 72.2(3) 1_655 1_655 ?
OH11 Mo2 OH12 67.9(3) 1_655 1_655 ?
O14 Mo3 O13 106.2(4) 1_655 1_655 ?
O14 Mo3 O15 97.8(4) 1_655 1_655 ?
O13 Mo3 O15 99.7(4) 1_655 1_655 ?
O14 Mo3 O9 100.9(4) 1_655 1_655 ?
O13 Mo3 O9 97.2(4) 1_655 1_655 ?
O15 Mo3 O9 150.0(3) 1_655 1_655 ?
O14 Mo3 OH11 94.8(4) 1_655 1_655 ?
O13 Mo3 OH11 158.2(3) 1_655 1_655 ?
O15 Mo3 OH11 82.7(3) 1_655 1_655 ?
O9 Mo3 OH11 72.6(3) 1_655 1_655 ?
O14 Mo3 OH16 160.7(4) 1_655 1_655 ?
O13 Mo3 OH16 92.0(4) 1_655 1_655 ?
O15 Mo3 OH16 72.2(3) 1_655 1_655 ?
O9 Mo3 OH16 82.7(3) 1_655 1_655 ?
OH11 Mo3 OH16 68.0(3) 1_655 1_655 ?
O18 Mo4 O17 106.5(4) . . ?
O18 Mo4 O4 100.0(4) . . ?
O17 Mo4 O4 98.1(4) . . ?
O18 Mo4 O19 98.1(4) . . ?
O17 Mo4 O19 99.0(4) . . ?
O4 Mo4 O19 150.5(3) . . ?
O18 Mo4 OH20 159.9(4) . . ?
O17 Mo4 OH20 92.3(4) . . ?
O4 Mo4 OH20 84.0(3) . . ?
O19 Mo4 OH20 71.4(3) . . ?
O18 Mo4 O5 94.3(4) . . ?
O17 Mo4 O5 158.6(4) . . ?
O4 Mo4 O5 72.6(3) . . ?
O19 Mo4 O5 82.9(3) . . ?
OH20 Mo4 O5 68.0(3) . . ?
O22 Mo5 O21 105.4(4) 1_655 . ?
O22 Mo5 O15 101.5(4) 1_655 1_655 ?
O21 Mo5 O15 95.8(4) . 1_655 ?
O22 Mo5 O19 97.2(4) 1_655 . ?
O21 Mo5 O19 101.5(4) . . ?
O15 Mo5 O19 150.1(3) 1_655 . ?
O22 Mo5 OH20 160.3(4) 1_655 . ?
O21 Mo5 OH20 93.1(4) . . ?
O15 Mo5 OH20 82.9(3) 1_655 . ?
O19 Mo5 OH20 72.0(3) . . ?
O22 Mo5 OH16 94.6(4) 1_655 1_655 ?
O21 Mo5 OH16 158.8(4) . 1_655 ?
O15 Mo5 OH16 72.9(3) 1_655 1_655 ?
O19 Mo5 OH16 82.6(3) . 1_655 ?
OH20 Mo5 OH16 68.1(3) . 1_655 ?
O23 Mo6 O24 105.2(4) . 1_655 ?
O23 Mo6 O10 99.6(4) . 1_655 ?
O24 Mo6 O10 100.4(4) 1_655 1_655 ?
O23 Mo6 O3 100.3(4) . . ?
O24 Mo6 O3 95.3(4) 1_655 . ?
O10 Mo6 O3 150.4(4) 1_655 . ?
O23 Mo6 OH6 91.9(4) . . ?
O24 Mo6 OH6 161.1(3) 1_655 . ?
O10 Mo6 OH6 84.3(3) 1_655 . ?
O3 Mo6 OH6 73.3(3) . . ?
O23 Mo6 OH12 159.3(4) . 1_655 ?
O24 Mo6 OH12 95.2(4) 1_655 1_655 ?
O10 Mo6 OH12 72.4(3) 1_655 1_655 ?
O3 Mo6 OH12 81.3(3) . 1_655 ?
OH6 Mo6 OH12 68.6(3) . 1_655 ?
H2O1 Co O24 87.8(4) 1_655 1_655 ?
H2O1 Co H2O2 91.3(4) 1_655 2_655 ?
O24 Co H2O2 89.5(4) 1_655 2_655 ?
H2O1 Co H2O3 92.5(4) 1_655 2_755 ?
O24 Co H2O3 179.6(4) 1_655 2_755 ?
H2O2 Co H2O3 90.6(4) 2_655 2_755 ?
H2O1 Co H2O5 174.9(4) 1_655 7_756 ?
O24 Co H2O5 87.9(4) 1_655 7_756 ?
H2O2 Co H2O5 91.6(4) 2_655 7_756 ?
H2O3 Co H2O5 91.7(4) 2_755 7_756 ?
H2O1 Co H2O4 92.9(4) 1_655 7_756 ?
O24 Co H2O4 94.2(4) 1_655 7_756 ?
H2O2 Co H2O4 174.5(4) 2_655 7_756 ?
H2O3 Co H2O4 85.7(4) 2_755 7_756 ?
H2O5 Co H2O4 84.5(4) 7_756 7_756 ?
OH16 Al O5 94.9(4) 1_655 . ?
OH16 Al OH11 84.9(4) 1_655 1_655 ?
O5 Al OH11 179.7(4) . 1_655 ?
OH16 Al OH20 85.3(4) 1_655 . ?
O5 Al OH20 84.7(4) . . ?
OH11 Al OH20 95.1(4) 1_655 . ?
OH16 Al OH6 179.2(4) 1_655 . ?
O5 Al OH6 85.4(4) . . ?
OH11 Al OH6 94.8(4) 1_655 . ?
OH20 Al OH6 94.0(4) . . ?
OH16 Al OH12 95.4(4) 1_655 1_655 ?
O5 Al OH12 95.8(4) . 1_655 ?
OH11 Al OH12 84.4(4) 1_655 1_655 ?
OH20 Al OH12 179.2(4) . 1_655 ?
OH6 Al OH12 85.3(4) . 1_655 ?
Mo6 O3 Mo1 117.8(4) . . ?
Mo4 O4 Mo1 117.6(4) . . ?
Al O5 Mo4 103.8(3) . . ?
Al O5 Mo1 104.3(3) . . ?
Mo4 O5 Mo1 92.6(3) . . ?
Al OH6 Mo6 104.7(4) . . ?
Al OH6 Mo1 102.6(4) . . ?
Mo6 OH6 Mo1 92.2(3) . . ?
Mo2 O9 Mo3 115.6(4) 1_455 1_455 ?
Mo6 O10 Mo2 119.9(4) 1_455 1_455 ?
Al OH11 Mo2 105.0(3) 1_455 1_455 ?
Al OH11 Mo3 104.2(3) 1_455 1_455 ?
Mo2 OH11 Mo3 92.6(3) 1_455 1_455 ?
Al OH12 Mo2 102.7(4) 1_455 1_455 ?
Al OH12 Mo6 101.3(4) 1_455 1_455 ?
Mo2 OH12 Mo6 91.0(3) 1_455 1_455 ?
Mo5 O15 Mo3 118.3(4) 1_455 1_455 ?
Al OH16 Mo5 103.1(4) 1_455 1_455 ?
Al OH16 Mo3 102.9(4) 1_455 1_455 ?
Mo5 OH16 Mo3 91.3(3) 1_455 1_455 ?
Mo5 O19 Mo4 118.8(4) . . ?
Al OH20 Mo5 103.5(4) . . ?
Al OH20 Mo4 103.6(4) . . ?
Mo5 OH20 Mo4 92.8(3) . . ?
Mo6 O24 Co 169.2(5) 1_455 1_455 ?

loop_
_geom_bond_atom_site_label_1
_geom_bond_atom_site_label_2
_geom_bond_distance
_geom_bond_site_symmetry_2
_geom_bond_publ_flag
Mo1 O2 1.692(9) . ?
Mo1 O1 1.701(8) . ?
Mo1 O3 1.928(9) . ?
Mo1 O4 1.952(8) . ?
Mo1 O5 2.291(8) . ?
Mo1 OH6 2.333(8) . ?
Mo2 O7 1.684(9) 1_655 ?
Mo2 O8 1.692(9) 1_655 ?
Mo2 O9 1.931(8) 1_655 ?
Mo2 O10 1.934(8) 1_655 ?
Mo2 OH11 2.266(8) 1_655 ?
Mo2 OH12 2.318(8) 1_655 ?
Mo3 O14 1.684(9) 1_655 ?
Mo3 O13 1.702(9) 1_655 ?
Mo3 O15 1.938(8) 1_655 ?
Mo3 O9 1.940(8) 1_655 ?
Mo3 OH11 2.267(8) 1_655 ?
Mo3 OH16 2.309(8) 1_655 ?
Mo4 O18 1.696(10) . ?
Mo4 O17 1.697(9) . ?
Mo4 O4 1.921(8) . ?
Mo4 O19 1.936(8) . ?
Mo4 OH20 2.289(8) . ?
Mo4 O5 2.289(8) . ?
Mo5 O22 1.702(9) 1_655 ?
Mo5 O21 1.707(9) . ?
Mo5 O15 1.903(8) 1_655 ?
Mo5 O19 1.909(8) . ?
Mo5 OH20 2.282(8) . ?
Mo5 OH16 2.305(8) 1_655 ?
Mo6 O23 1.681(9) . ?
Mo6 O24 1.712(9) 1_655 ?
Mo6 O10 1.899(8) 1_655 ?
Mo6 O3 1.927(8) . ?
Mo6 OH6 2.248(8) . ?
Mo6 OH12 2.335(8) 1_655 ?
Co H2O1 2.062(10) 1_655 ?
Co O24 2.066(9) 1_655 ?
Co H2O2 2.099(11) 2_655 ?
Co H2O3 2.110(10) 2_755 ?
Co H2O5 2.127(10) 7_756 ?
Co H2O4 2.141(10) 7_756 ?
Al OH16 1.890(9) 1_655 ?
Al O5 1.895(8) . ?
Al OH11 1.899(8) 1_655 ?
Al OH20 1.902(9) . ?
Al OH6 1.903(9) . ?
Al OH12 1.910(9) 1_655 ?
O7 Mo2 1.684(9) 1_455 ?
O8 Mo2 1.692(9) 1_455 ?
O9 Mo2 1.931(8) 1_455 ?
O9 Mo3 1.940(8) 1_455 ?
O10 Mo6 1.899(8) 1_455 ?
O10 Mo2 1.934(8) 1_455 ?
OH11 Al 1.899(8) 1_455 ?
OH11 Mo2 2.266(8) 1_455 ?
OH11 Mo3 2.267(8) 1_455 ?
OH12 Al 1.910(9) 1_455 ?
OH12 Mo2 2.318(8) 1_455 ?
OH12 Mo6 2.335(8) 1_455 ?
O13 Mo3 1.702(9) 1_455 ?
O14 Mo3 1.684(9) 1_455 ?
O15 Mo5 1.903(8) 1_455 ?
O15 Mo3 1.938(8) 1_455 ?
OH16 Al 1.890(9) 1_455 ?
OH16 Mo5 2.305(8) 1_455 ?
OH16 Mo3 2.309(8) 1_455 ?
O22 Mo5 1.702(9) 1_455 ?
O24 Mo6 1.712(9) 1_455 ?
O24 Co 2.066(9) 1_455 ?
H2O1 Co 2.062(10) 1_455 ?
H2O2 Co 2.099(11) 2_654 ?
H2O3 Co 2.110(10) 2_754 ?
H2O4 Co 2.141(10) 7_755 ?
H2O5 Co 2.127(10) 7_755 ?
